data_7251818
loop_
_publ_author_name
'Marasinghe, Aloka A.'
'Averkiev, Boris B.'
'Aaker\"oy, Christer B.'

_publ_section_title
;
 Modulating some photophysical properties of cocrystals
;
_journal_issue 16
_journal_name_full CrystEngComm
_journal_page_first 2548
_journal_page_last 2559
_journal_paper_doi 10.1039/D6CE00063K
_journal_volume 28
_journal_year 2026
_chemical_formula_moiety 'C9 H11 N O2, C8 H9 N3 O3'
_chemical_formula_sum 'C17 H20 N4 O5'
_chemical_formula_weight 360.37
_space_group_crystal_system monoclinic
_space_group_IT_number 14
_space_group_name_Hall '-P 2yn'
_space_group_name_H-M_alt 'P 1 21/n 1'
_atom_sites_solution_hydrogens mixed
_atom_sites_solution_primary dual
_audit_creation_date 2023-10-11
_audit_creation_method
;
Olex2 1.5-ac5-024
(compiled 2022.04.12 svn.rca3783a0 for Rigaku Oxford Diffraction, GUI svn.r6498)
;
_audit_update_record
;
2025-12-21 deposited with the CCDC.	2026-03-16 downloaded from the CCDC.
;
_cell_angle_alpha 90
_cell_angle_beta 98.240(2)
_cell_angle_gamma 90
_cell_formula_units_Z 4
_cell_length_a 16.7360(4)
_cell_length_b 4.91439(11)
_cell_length_c 21.9254(5)
_cell_measurement_reflns_used 2846
_cell_measurement_temperature 200.00(10)
_cell_measurement_theta_max 75.2420
_cell_measurement_theta_min 4.0570
_cell_volume 1784.69(7)
_computing_cell_refinement 'CrysAlisPro 1.171.42.102a (Rigaku OD, 2023)'
_computing_data_collection 'CrysAlisPro 1.171.42.102a (Rigaku OD, 2023)'
_computing_data_reduction 'CrysAlisPro 1.171.42.102a (Rigaku OD, 2023)'
_computing_molecular_graphics 'Olex2 1.5-ac5-024 (Dolomanov et al., 2009)'
_computing_publication_material 'Olex2 1.5-ac5-024 (Dolomanov et al., 2009)'
_computing_structure_refinement 'SHELXL 2018/3 (Sheldrick, 2015)'
_computing_structure_solution 'SHELXT  (Sheldrick, 2015)'
_diffrn_ambient_environment N~2~
_diffrn_ambient_temperature 200.00(10)
_diffrn_detector 'Hybrid Pixel Array Detector'
_diffrn_detector_area_resol_mean 10.0000
_diffrn_detector_type HyPix
_diffrn_measured_fraction_theta_full 0.988
_diffrn_measured_fraction_theta_max 0.934
_diffrn_measurement_details
;
List of Runs (angles in degrees, time in seconds):

  # Type    Start    End  Width  t~exp~   \w     \q     \k     \f   Frames
#--------------------------------------------------------------------------
  1  \w    -94.00 -67.00   0.50   25.00    --  -50.59-142.00  67.00   54
  2  \w    -98.00 -49.00   0.50   25.00    --  -50.59 142.00 124.00   98
  3  \w   -106.00 -79.00   0.50   25.00    --  -50.59-128.00-121.00   54
  4  \w     49.00  84.00   0.50   25.00    --   50.59-142.00  67.00   70
  5  \w   -115.00 -73.00   0.50   25.00    --  -50.59-125.00  90.00   84
  6  \w    -93.00 -46.00   0.50   25.00    --  -50.59   0.00   0.00   94
  7  \w    -20.00  21.00   0.50   25.00    --  -50.59  19.00-120.00   82
  8  \w     42.00  67.00   0.50   25.00    --   50.59-128.00-121.00   50
  9  \w     -7.00  25.00   0.50   25.00    --   50.59 -19.00-120.00   64
 10  \w     -8.00  25.00   0.50   25.00    --   50.59 -19.00-150.00   66
 11  \w   -109.00 -84.00   0.50  130.00    --  -90.00-142.00  67.00   50
 12  \w   -149.00 -78.00   0.50  130.00    --  -90.00-128.00-121.00  142
 13  \w    -43.00 -18.00   0.50  130.00    --  -90.00  45.00-180.00   50
 14  \w    -51.00 -25.00   0.50  130.00    --  -90.00  45.00 -30.00   52
 15  \w     43.00 114.00   0.50  130.00    --  111.50-128.00-121.00  142
 16  \w     78.00 124.00   0.50  130.00    --  111.50-142.00  67.00   92
 17  \w    111.00 136.00   0.50  130.00    --  111.50 128.00 -46.00   50
 18  \w    104.00 129.00   0.50  130.00    --  111.50 142.00 124.00   50
 19  \w     46.00  72.00   0.50  130.00    --  111.50-142.00  67.00   52
 20  \w     41.00  66.00   0.50  130.00    --  111.50 -61.00   0.00   50
 21  \w     78.00 104.00   0.50  130.00    --  111.50 -94.00-150.00   52
 22  \w    144.00 171.00   0.50  130.00    --  111.50  45.00-120.00   54
 23  \w     41.00  66.00   0.50  130.00    --  111.50 -61.00-120.00   50
 24  \w    108.00 143.00   0.50  130.00    --  111.50  45.00-120.00   70
 25  \w     43.00  84.00   0.50  130.00    --  111.50 -94.00-120.00   82
 26  \w    140.00 178.00   0.50  130.00    --  111.50 125.00  60.00   76
 27  \w     42.00  70.00   0.50  130.00    --  111.50 -61.00 -60.00   56
 28  \w     98.00 134.00   0.50  130.00    --  111.50 125.00  60.00   72
 29  \w     73.00 106.00   0.50  130.00    --  111.50 -94.00  60.00   66
 30  \w     42.00  67.00   0.50  130.00    --  111.50 -61.00  60.00   50
 31  \w    125.00 163.00   0.50  130.00    --  111.50  77.00 -60.00   76
 32  \w     83.00 108.00   0.50  130.00    --  111.50-112.00 -98.25   50
 33  \w     85.00 111.00   0.50  130.00    --  111.50-125.00   0.00   52
 34  \w     45.00  71.00   0.50  130.00    --  111.50 -94.00  60.00   52
 35  \w     65.00 107.00   0.50  130.00    --  111.50   0.00 120.00   84
;
_diffrn_measurement_device 'four-circle diffractometer'
_diffrn_measurement_device_type 'XtaLAB Synergy, Dualflex, HyPix'
_diffrn_measurement_method '\w scans'
_diffrn_orient_matrix_type 'CrysAlisPro convention (1999,Acta A55,543-557)'
_diffrn_orient_matrix_UB_11 -0.0644331000
_diffrn_orient_matrix_UB_12 -0.0319369000
_diffrn_orient_matrix_UB_13 0.0430812000
_diffrn_orient_matrix_UB_21 -0.0032341000
_diffrn_orient_matrix_UB_22 0.3115092000
_diffrn_orient_matrix_UB_23 0.0072804000
_diffrn_orient_matrix_UB_31 -0.0669514000
_diffrn_orient_matrix_UB_32 0.0159335000
_diffrn_orient_matrix_UB_33 -0.0559792000
_diffrn_radiation_monochromator mirror
_diffrn_radiation_probe x-ray
_diffrn_radiation_type 'Cu K\a'
_diffrn_radiation_wavelength 1.54184
_diffrn_reflns_av_R_equivalents 0.0341
_diffrn_reflns_av_unetI/netI 0.0350
_diffrn_reflns_Laue_measured_fraction_full 0.988
_diffrn_reflns_Laue_measured_fraction_max 0.934
_diffrn_reflns_limit_h_max 17
_diffrn_reflns_limit_h_min -21
_diffrn_reflns_limit_k_max 6
_diffrn_reflns_limit_k_min -6
_diffrn_reflns_limit_l_max 24
_diffrn_reflns_limit_l_min -28
_diffrn_reflns_number 13114
_diffrn_reflns_point_group_measured_fraction_full 0.988
_diffrn_reflns_point_group_measured_fraction_max 0.934
_diffrn_reflns_theta_full 67.684
_diffrn_reflns_theta_max 80.512
_diffrn_reflns_theta_min 3.116
_diffrn_source 'micro-focus sealed X-ray tube'
_diffrn_source_type 'PhotonJet (Cu) X-ray Source'
_exptl_absorpt_coefficient_mu 0.841
_exptl_absorpt_correction_T_max 1.00000
_exptl_absorpt_correction_T_min 0.67087
_exptl_absorpt_correction_type multi-scan
_exptl_absorpt_process_details
;
CrysAlisPro 1.171.42.102a (Rigaku Oxford Diffraction, 2023)
Empirical absorption correction using spherical harmonics,
implemented in SCALE3 ABSPACK scaling algorithm.
;
_exptl_crystal_colour 'light orange'
_exptl_crystal_density_diffrn 1.341
_exptl_crystal_description plate
_exptl_crystal_F_000 760
_exptl_crystal_recrystallization_method 'crystallized from methanol'
_exptl_crystal_size_max 0.282
_exptl_crystal_size_mid 0.037
_exptl_crystal_size_min 0.004
_refine_diff_density_max 0.208
_refine_diff_density_min -0.224
_refine_diff_density_rms 0.050
_refine_ls_extinction_coef 0.0016(3)
_refine_ls_extinction_expression Fc^*^=kFc[1+0.001xFc^2^\l^3^/sin(2\q)]^-1/4^
_refine_ls_extinction_method 'SHELXL-2018/3 (Sheldrick 2018)'
_refine_ls_goodness_of_fit_ref 1.039
_refine_ls_hydrogen_treatment mixed
_refine_ls_matrix_type full
_refine_ls_number_parameters 247
_refine_ls_number_reflns 3662
_refine_ls_number_restraints 0
_refine_ls_restrained_S_all 1.039
_refine_ls_R_factor_all 0.0674
_refine_ls_R_factor_gt 0.0493
_refine_ls_shift/su_max 0.000
_refine_ls_shift/su_mean 0.000
_refine_ls_structure_factor_coef Fsqd
_refine_ls_weighting_details 'w=1/[\s^2^(Fo^2^)+(0.0860P)^2^+0.2496P] where P=(Fo^2^+2Fc^2^)/3'
_refine_ls_weighting_scheme calc
_refine_ls_wR_factor_gt 0.1331
_refine_ls_wR_factor_ref 0.1508
_reflns_Friedel_coverage 0.000
_reflns_number_gt 2689
_reflns_number_total 3662
_reflns_threshold_expression 'I > 2\s(I)'
_cod_data_source_file d6ce00063k2.cif
_cod_data_source_block exp_777_auto
_cod_depositor_comments 'Adding full bibliography for 7251818--7251826.cif.'
_cod_original_cell_volume 1784.68(7)
_cod_database_code 7251818
_shelx_shelxl_version_number 2018/3
_chemical_oxdiff_formula C17H20N4O5
_shelx_space_group_comment
;
The symmetry employed for this shelxl refinement is uniquely defined
by the following loop, which should always be used as a source of
symmetry information in preference to the above space-group names.
They are only intended as comments.
;
_shelx_estimated_absorpt_t_max 0.997
_shelx_estimated_absorpt_t_min 0.797
_olex2_refinement_description
;
1. Fixed Uiso
 At 1.2 times of:
  All C(H) groups, All C(H,H) groups
 At 1.5 times of:
  All C(H,H,H) groups
2.a Secondary CH2 refined with riding coordinates:
 C21(H21A,H21B)
2.b Aromatic/amide H refined with riding coordinates:
 C2(H2), C3(H3), C4(H4), C6(H6), C15(H15), C16(H16), C18(H18)
2.c Idealised Me refined as rotating group:
 C11(H11A,H11B,H11C), C12(H12A,H12B,H12C), C22(H22A,H22B,H22C)
;
_olex2_submission_special_instructions 'No special instructions were received'
_oxdiff_exptl_absorpt_empirical_details
;
Empirical correction (ABSPACK) includes:
- Absorption correction using spherical harmonics
- Frame scaling
;
_oxdiff_exptl_absorpt_empirical_full_max 1.493
_oxdiff_exptl_absorpt_empirical_full_min 0.470

loop_
_space_group_symop_operation_xyz
'x, y, z'
'-x+1/2, y+1/2, -z+1/2'
'-x, -y, -z'
'x-1/2, -y-1/2, z-1/2'

loop_
_atom_site_label
_atom_site_type_symbol
_atom_site_fract_x
_atom_site_fract_y
_atom_site_fract_z
_atom_site_U_iso_or_equiv
_atom_site_adp_type
_atom_site_occupancy
_atom_site_site_symmetry_order
_atom_site_calc_flag
_atom_site_refinement_flags_posn
_atom_site_refinement_flags_adp
_atom_site_refinement_flags_occupancy
_atom_site_disorder_assembly
_atom_site_disorder_group
C1 C 0.59281(9) 0.2047(3) 0.77563(7) 0.0380(4) Uani 1 1 d . . . . .
C2 C 0.66423(9) 0.0553(4) 0.78499(8) 0.0417(4) Uani 1 1 d . . . . .
H2 H 0.705658 0.086244 0.760369 0.050 Uiso 1 1 calc R U . . .
C3 C 0.67328(10) -0.1393(4) 0.83109(8) 0.0466(4) Uani 1 1 d . . . . .
H3 H 0.721506 -0.243697 0.838000 0.056 Uiso 1 1 calc R U . . .
C4 C 0.61351(11) -0.1844(4) 0.86717(8) 0.0480(4) Uani 1 1 d . . . . .
H4 H 0.621371 -0.318833 0.898598 0.058 Uiso 1 1 calc R U . . .
C5 C 0.54116(10) -0.0349(4) 0.85826(8) 0.0489(4) Uani 1 1 d . . . . .
C6 C 0.53243(10) 0.1611(4) 0.81144(8) 0.0438(4) Uani 1 1 d . . . . .
H6 H 0.484267 0.265666 0.804169 0.053 Uiso 1 1 calc R U . . .
C7 C 0.57972(9) 0.4173(3) 0.72703(7) 0.0384(4) Uani 1 1 d . . . . .
C11 C 0.40101(13) 0.0104(7) 0.87431(13) 0.0848(8) Uani 1 1 d . . . . .
H11A H 0.399549 0.209394 0.871505 0.127 Uiso 1 1 calc R U . . .
H11B H 0.365818 -0.050369 0.903708 0.127 Uiso 1 1 calc R U . . .
H11C H 0.382231 -0.067991 0.833682 0.127 Uiso 1 1 calc R U . . .
C12 C 0.49506(16) -0.2798(6) 0.94319(12) 0.0807(7) Uani 1 1 d . . . . .
H12A H 0.500436 -0.459583 0.924864 0.121 Uiso 1 1 calc R U . . .
H12B H 0.449160 -0.280729 0.966371 0.121 Uiso 1 1 calc R U . . .
H12C H 0.544569 -0.236238 0.971043 0.121 Uiso 1 1 calc R U . . .
C14 C 0.56350(11) 1.0108(3) 0.59181(8) 0.0464(4) Uani 1 1 d . . . . .
C15 C 0.56550(13) 1.2055(4) 0.54519(8) 0.0545(5) Uani 1 1 d . . . . .
H15 H 0.522766 1.332709 0.535809 0.065 Uiso 1 1 calc R U . . .
C16 C 0.63048(13) 1.2083(4) 0.51346(8) 0.0578(5) Uani 1 1 d . . . . .
H16 H 0.633456 1.336032 0.481347 0.069 Uiso 1 1 calc R U . . .
C17 C 0.69141(12) 1.0211(4) 0.52933(8) 0.0530(5) Uani 1 1 d . . . . .
C18 C 0.68705(12) 0.8384(4) 0.57601(8) 0.0498(4) Uani 1 1 d . . . . .
H18 H 0.729945 0.712656 0.586450 0.060 Uiso 1 1 calc R U . . .
C20 C 0.43126(11) 1.1327(4) 0.62332(9) 0.0521(5) Uani 1 1 d . . . . .
C21 C 0.37648(12) 1.0364(4) 0.66742(11) 0.0601(5) Uani 1 1 d . . . . .
H21A H 0.409757 0.984345 0.706715 0.072 Uiso 1 1 calc R U . . .
H21B H 0.347550 0.871634 0.650210 0.072 Uiso 1 1 calc R U . . .
C22 C 0.31543(17) 1.2455(7) 0.68053(16) 0.0960(9) Uani 1 1 d . . . . .
H22A H 0.284712 1.307981 0.641625 0.144 Uiso 1 1 calc R U . . .
H22B H 0.343354 1.400426 0.702222 0.144 Uiso 1 1 calc R U . . .
H22C H 0.278478 1.164290 0.706273 0.144 Uiso 1 1 calc R U . . .
N10 N 0.48175(11) -0.0768(5) 0.89475(9) 0.0735(6) Uani 1 1 d . . . . .
N13 N 0.62414(9) 0.8325(3) 0.60718(6) 0.0471(4) Uani 1 1 d . . . . .
N19 N 0.50118(9) 0.9816(3) 0.62619(7) 0.0481(4) Uani 1 1 d . . . . .
H19 H 0.5080(12) 0.843(4) 0.6545(10) 0.049(5) Uiso 1 1 d . . . . .
N24 N 0.76042(12) 1.0106(5) 0.49579(8) 0.0680(5) Uani 1 1 d . . . . .
O8 O 0.64082(7) 0.4433(3) 0.69506(6) 0.0461(3) Uani 1 1 d . . . . .
H8 H 0.6298(16) 0.595(6) 0.6673(13) 0.083(8) Uiso 1 1 d . . . . .
O9 O 0.51817(7) 0.5525(3) 0.71630(6) 0.0473(3) Uani 1 1 d . . . . .
O23 O 0.41534(9) 1.3218(3) 0.58789(7) 0.0676(4) Uani 1 1 d . . . . .
O25 O 0.81107(12) 0.8378(5) 0.51010(9) 0.0915(6) Uani 1 1 d . . . . .
O26 O 0.76417(12) 1.1749(5) 0.45494(9) 0.1039(7) Uani 1 1 d . . . . .

loop_
_atom_site_aniso_label
_atom_site_aniso_U_11
_atom_site_aniso_U_22
_atom_site_aniso_U_33
_atom_site_aniso_U_23
_atom_site_aniso_U_13
_atom_site_aniso_U_12
C1 0.0377(7) 0.0382(8) 0.0362(7) 0.0003(6) -0.0015(6) -0.0028(6)
C2 0.0385(7) 0.0441(9) 0.0415(8) 0.0034(7) 0.0017(6) 0.0003(7)
C3 0.0438(8) 0.0464(9) 0.0473(9) 0.0057(8) -0.0006(7) 0.0042(7)
C4 0.0508(9) 0.0489(10) 0.0418(8) 0.0108(7) -0.0019(7) -0.0016(8)
C5 0.0468(8) 0.0567(10) 0.0431(9) 0.0068(8) 0.0058(7) -0.0033(8)
C6 0.0401(7) 0.0484(9) 0.0422(8) 0.0034(7) 0.0033(6) 0.0015(7)
C7 0.0388(7) 0.0367(8) 0.0376(8) 0.0023(6) -0.0012(6) -0.0016(6)
C11 0.0526(11) 0.122(2) 0.0842(16) 0.0235(16) 0.0241(11) -0.0009(13)
C12 0.0826(14) 0.0947(19) 0.0703(14) 0.0285(14) 0.0299(12) -0.0027(14)
C14 0.0585(9) 0.0375(8) 0.0386(8) 0.0031(7) -0.0083(7) -0.0052(7)
C15 0.0690(11) 0.0440(9) 0.0459(9) 0.0083(8) -0.0078(9) -0.0049(9)
C16 0.0770(12) 0.0507(10) 0.0410(9) 0.0104(8) -0.0077(9) -0.0160(10)
C17 0.0628(10) 0.0544(11) 0.0393(9) 0.0010(8) -0.0017(8) -0.0174(9)
C18 0.0585(9) 0.0475(10) 0.0411(8) 0.0036(8) -0.0004(7) -0.0055(8)
C20 0.0549(9) 0.0437(9) 0.0515(10) 0.0028(8) -0.0132(8) 0.0026(8)
C21 0.0509(10) 0.0549(11) 0.0706(13) 0.0096(10) -0.0048(9) 0.0010(9)
C22 0.0751(15) 0.0886(19) 0.129(2) 0.0311(18) 0.0304(16) 0.0277(14)
N10 0.0590(9) 0.0995(15) 0.0655(11) 0.0329(11) 0.0210(8) 0.0056(10)
N13 0.0575(8) 0.0404(8) 0.0414(7) 0.0047(6) 0.0002(6) -0.0018(6)
N19 0.0549(8) 0.0402(8) 0.0457(8) 0.0093(6) -0.0043(6) 0.0025(6)
N24 0.0724(11) 0.0820(13) 0.0484(9) 0.0059(9) 0.0045(8) -0.0215(11)
O8 0.0441(6) 0.0479(7) 0.0467(6) 0.0133(6) 0.0080(5) 0.0028(5)
O9 0.0419(6) 0.0466(7) 0.0516(7) 0.0119(5) 0.0010(5) 0.0046(5)
O23 0.0754(9) 0.0581(9) 0.0640(8) 0.0184(7) -0.0081(7) 0.0137(7)
O25 0.0865(11) 0.1141(16) 0.0783(11) 0.0121(11) 0.0264(9) 0.0044(12)
O26 0.0967(12) 0.1368(19) 0.0803(12) 0.0471(12) 0.0200(10) -0.0237(13)

loop_
_atom_type_symbol
_atom_type_description
_atom_type_scat_dispersion_real
_atom_type_scat_dispersion_imag
_atom_type_scat_source
C C 0.0181 0.0091 'International Tables Vol C Tables 4.2.6.8 and 6.1.1.4'
H H 0.0000 0.0000 'International Tables Vol C Tables 4.2.6.8 and 6.1.1.4'
N N 0.0311 0.0180 'International Tables Vol C Tables 4.2.6.8 and 6.1.1.4'
O O 0.0492 0.0322 'International Tables Vol C Tables 4.2.6.8 and 6.1.1.4'

loop_
_geom_angle_atom_site_label_1
_geom_angle_atom_site_label_2
_geom_angle_atom_site_label_3
_geom_angle
_geom_angle_site_symmetry_1
_geom_angle_site_symmetry_3
_geom_angle_publ_flag
C2 C1 C7 120.76(15) . . ?
C6 C1 C2 121.08(15) . . ?
C6 C1 C7 118.15(14) . . ?
C3 C2 C1 118.28(16) . . ?
C4 C3 C2 121.16(15) . . ?
C3 C4 C5 121.15(16) . . ?
C6 C5 C4 117.31(16) . . ?
N10 C5 C4 121.34(17) . . ?
N10 C5 C6 121.34(17) . . ?
C1 C6 C5 121.01(15) . . ?
O8 C7 C1 113.65(13) . . ?
O9 C7 C1 123.69(15) . . ?
O9 C7 O8 122.64(14) . . ?
N13 C14 C15 121.99(19) . . ?
N13 C14 N19 113.43(15) . . ?
N19 C14 C15 124.58(17) . . ?
C16 C15 C14 118.63(18) . . ?
C15 C16 C17 118.43(17) . . ?
C16 C17 N24 120.47(18) . . ?
C18 C17 C16 120.5(2) . . ?
C18 C17 N24 119.0(2) . . ?
N13 C18 C17 121.77(18) . . ?
N19 C20 C21 113.14(16) . . ?
O23 C20 C21 123.66(18) . . ?
O23 C20 N19 123.2(2) . . ?
C20 C21 C22 113.67(19) . . ?
C5 N10 C11 120.16(18) . . ?
C5 N10 C12 118.66(18) . . ?
C11 N10 C12 118.38(19) . . ?
C18 N13 C14 118.64(15) . . ?
C14 N19 C20 128.47(16) . . ?
O25 N24 C17 118.11(18) . . ?
O25 N24 O26 123.4(2) . . ?
O26 N24 C17 118.5(2) . . ?

loop_
_geom_bond_atom_site_label_1
_geom_bond_atom_site_label_2
_geom_bond_distance
_geom_bond_site_symmetry_2
_geom_bond_publ_flag
C1 C2 1.393(2) . ?
C1 C6 1.382(2) . ?
C1 C7 1.486(2) . ?
C2 C3 1.384(2) . ?
C3 C4 1.379(2) . ?
C4 C5 1.406(3) . ?
C5 C6 1.400(2) . ?
C5 N10 1.378(2) . ?
C7 O8 1.326(2) . ?
C7 O9 1.2200(19) . ?
C11 N10 1.427(3) . ?
C12 N10 1.451(3) . ?
C14 C15 1.404(3) . ?
C14 N13 1.346(2) . ?
C14 N19 1.379(2) . ?
C15 C16 1.372(3) . ?
C16 C17 1.380(3) . ?
C17 C18 1.371(3) . ?
C17 N24 1.456(3) . ?
C18 N13 1.335(2) . ?
C20 C21 1.501(3) . ?
C20 N19 1.380(2) . ?
C20 O23 1.216(2) . ?
C21 C22 1.506(3) . ?
N24 O25 1.209(3) . ?
N24 O26 1.214(3) . ?

loop_
_geom_hbond_atom_site_label_D
_geom_hbond_atom_site_label_H
_geom_hbond_atom_site_label_A
_geom_hbond_distance_DH
_geom_hbond_distance_HA
_geom_hbond_distance_DA
_geom_hbond_angle_DHA
_geom_hbond_site_symmetry_A
_geom_hbond_publ_flag
N19 H19 O9 0.92(2) 1.96(2) 2.8760(19) 177.5(19) . yes
O8 H8 N13 0.96(3) 1.75(3) 2.7009(18) 167(2) . yes
